data_7153524
loop_
_publ_author_name
'Hardie, Michaele J.'
'Mills, Rachael M.'
'Sumby, Christopher J.'

_publ_section_title
;
 Building blocks for cyclotriveratrylene-based coordination networks
;
_journal_issue 20
_journal_name_full 'Organic &amp;  Biomolecular Chemistry'
_journal_page_first 2958
_journal_page_last 2964
_journal_paper_doi 10.1039/b407165d
_journal_volume 2
_journal_year 2004
_chemical_formula_sum 'C57 H51 N6 O10.5'
_chemical_formula_weight 988.04
_chemical_name_common 'hexakis(2-pyridylmethyl)cyclotriveratrylene hydrate'
_chemical_name_systematic
;
?
;
_space_group_IT_number 160
_symmetry_cell_setting trigonal
_symmetry_space_group_name_Hall 'R 3 -2"'
_symmetry_space_group_name_H-M 'R 3 m :H'
_atom_sites_solution_hydrogens geom
_atom_sites_solution_primary direct
_atom_sites_solution_secondary difmap
_audit_creation_method SHELXL-97
_cell_angle_alpha 90.00
_cell_angle_beta 90.00
_cell_angle_gamma 120.00
_cell_formula_units_Z 3
_cell_length_a 31.0859(7)
_cell_length_b 31.0859(7)
_cell_length_c 4.65440(10)
_cell_measurement_temperature 150(2)
_cell_volume 3895.12(15)
_computing_cell_refinement 'DENZO-SMN (Otwinowski & Minor, 1996)'
_computing_data_collection 'COLLECT (Nonius, 1999)'
_computing_data_reduction 'DENZO-SMN (Otwinowski & Minor, 1996)'
_computing_molecular_graphics 'XSeed (Barbour, 2001)'
_computing_publication_material 'local program'
_computing_structure_refinement 'SHELXL-97 (Sheldrick, 1997)'
_computing_structure_solution 'SHELXS-97 (Sheldrick, 1990)'
_diffrn_ambient_temperature 173(2)
_diffrn_measured_fraction_theta_full 0.995
_diffrn_measured_fraction_theta_max 0.995
_diffrn_measurement_device_type
;
Nonius KappaCCD area detector diffractometer
;
_diffrn_measurement_method 'phi and omega scans'
_diffrn_radiation_monochromator graphite
_diffrn_radiation_source 'fine-focus sealed tube'
_diffrn_radiation_type MoK\a
_diffrn_radiation_wavelength 0.71073
_diffrn_reflns_av_R_equivalents 0.0849
_diffrn_reflns_av_sigmaI/netI 0.0505
_diffrn_reflns_limit_h_max 36
_diffrn_reflns_limit_h_min -34
_diffrn_reflns_limit_k_max 36
_diffrn_reflns_limit_k_min -36
_diffrn_reflns_limit_l_max 5
_diffrn_reflns_limit_l_min -5
_diffrn_reflns_number 9404
_diffrn_reflns_theta_full 24.99
_diffrn_reflns_theta_max 24.99
_diffrn_reflns_theta_min 3.47
_exptl_absorpt_coefficient_mu 0.088
_exptl_absorpt_correction_type multi-scan
_exptl_absorpt_process_details
;
Using multiple and symmetry-related data measurements via the program SORTAV
See R.H. Blessing, Acta Cryst (1995), A51, 33-38
;
_exptl_crystal_colour colourless
_exptl_crystal_density_diffrn 1.264
_exptl_crystal_density_method 'not measured'
_exptl_crystal_description needle
_exptl_crystal_F_000 1557
_exptl_crystal_size_max 0.31
_exptl_crystal_size_mid 0.07
_exptl_crystal_size_min 0.05
_refine_diff_density_max 0.827
_refine_diff_density_min -0.453
_refine_diff_density_rms 0.092
_refine_ls_abs_structure_details 'Flack H D (1983), Acta Cryst. A39, 876-881'
_refine_ls_abs_structure_Flack 2(3)
_refine_ls_extinction_method none
_refine_ls_goodness_of_fit_ref 1.125
_refine_ls_hydrogen_treatment mixed
_refine_ls_matrix_type full
_refine_ls_number_parameters 115
_refine_ls_number_reflns 1618
_refine_ls_number_restraints 1
_refine_ls_restrained_S_all 1.125
_refine_ls_R_factor_all 0.0884
_refine_ls_R_factor_gt 0.0831
_refine_ls_shift/su_max 0.001
_refine_ls_shift/su_mean 0.000
_refine_ls_structure_factor_coef Fsqd
_refine_ls_weighting_details 'calc w=1/[\s^2^(Fo^2^)+(0.1713P)^2^+2.4551P] where P=(Fo^2^+2Fc^2^)/3'
_refine_ls_weighting_scheme calc
_refine_ls_wR_factor_gt 0.2232
_refine_ls_wR_factor_ref 0.2296
_reflns_number_gt 1493
_reflns_number_total 1618
_reflns_threshold_expression >2sigma(I)
_cod_data_source_file b407165dsup1.cif
_cod_data_source_block compound_8
_cod_depositor_comments
;
The following automatic conversions were performed:

'_symmetry_cell_setting' value 'Trigonal' changed to 'trigonal'
according to /home/saulius/struct/CIF-dictionaries/cif_core.dic
dictionary named 'cif_core.dic' version 2.4.2 from 2011-04-26.

Automatic conversion script
Id: cif_fix_values 1891 2012-01-12 08:04:46Z andrius 
;
_cod_original_sg_symbol_H-M R3m
_cod_original_formula_sum 'C57 H51 N6 O10.50'
_cod_database_code 7153524

loop_
_symmetry_equiv_pos_as_xyz
'x, y, z'
'-y, x-y, z'
'-x+y, -x, z'
'-x+y, y, z'
'x, x-y, z'
'-y, -x, z'
'x+2/3, y+1/3, z+1/3'
'-y+2/3, x-y+1/3, z+1/3'
'-x+y+2/3, -x+1/3, z+1/3'
'-x+y+2/3, y+1/3, z+1/3'
'x+2/3, x-y+1/3, z+1/3'
'-y+2/3, -x+1/3, z+1/3'
'x+1/3, y+2/3, z+2/3'
'-y+1/3, x-y+2/3, z+2/3'
'-x+y+1/3, -x+2/3, z+2/3'
'-x+y+1/3, y+2/3, z+2/3'
'x+1/3, x-y+2/3, z+2/3'
'-y+1/3, -x+2/3, z+2/3'

loop_
_atom_site_label
_atom_site_type_symbol
_atom_site_fract_x
_atom_site_fract_y
_atom_site_fract_z
_atom_site_U_iso_or_equiv
_atom_site_adp_type
_atom_site_occupancy
_atom_site_symmetry_multiplicity
_atom_site_calc_flag
_atom_site_refinement_flags
O1 O 1.04493(9) 0.17248(9) 0.7142(5) 0.0372(7) Uani 1 1 d .
N1 N 1.04831(17) 0.23939(15) 1.0984(9) 0.0630(12) Uani 1 1 d .
C1 C 1.0502(2) 0.27400(18) 1.3013(10) 0.0580(12) Uani 1 1 d .
H1 H 1.0807 0.2963 1.3929 0.070 Uiso 1 1 calc R
O2 O 0.8663(3) 0.1337(3) 0.738(3) 0.084(3) Uiso 0.50 2 d SP
C2 C 1.0086(2) 0.27512(17) 1.3642(9) 0.0613(15) Uani 1 1 d .
H2 H 1.0089 0.2981 1.4996 0.074 Uiso 1 1 calc R
O3 O 0.8967(3) 0.1033(3) 1.237(3) 0.089(4) Uiso 0.50 2 d SP
C3 C 0.9650(2) 0.2415(2) 1.2244(10) 0.0626(13) Uani 1 1 d .
H3 H 0.9354 0.2419 1.2690 0.075 Uiso 1 1 calc R
O4 O 0.8297(3) 0.1703(3) 0.318(3) 0.094(4) Uiso 0.50 2 d SP
C4 C 0.96246(17) 0.20833(17) 1.0299(8) 0.0438(10) Uani 1 1 d .
H4 H 0.9321 0.1862 0.9368 0.053 Uiso 1 1 calc R
C5 C 1.00445(16) 0.20774(15) 0.9723(8) 0.0413(10) Uani 1 1 d .
C6 C 0.99826(14) 0.16966(14) 0.7566(8) 0.0376(8) Uani 1 1 d .
H6A H 0.9735 0.1361 0.8258 0.045 Uiso 1 1 calc R
H6B H 0.9862 0.1758 0.5727 0.045 Uiso 1 1 calc R
C7 C 1.04638(13) 0.13819(13) 0.5418(7) 0.0311(7) Uani 1 1 d .
C8 C 1.00799(12) 0.10443(13) 0.3697(7) 0.0295(7) Uani 1 1 d .
H8 H 0.9777 0.1050 0.3661 0.035 Uiso 1 1 calc R
C9 C 1.01213(12) 0.06946(11) 0.2009(6) 0.0278(7) Uani 1 1 d .
C10 C 0.96724(9) 0.03276(9) 0.0276(10) 0.0316(10) Uani 1 2 d S
H10A H 0.9787 0.0213 -0.1387 0.038 Uiso 1 2 calc SR
H10B H 0.9501 0.0499 -0.0480 0.038 Uiso 1 2 calc SR

loop_
_atom_site_aniso_label
_atom_site_aniso_U_11
_atom_site_aniso_U_22
_atom_site_aniso_U_33
_atom_site_aniso_U_23
_atom_site_aniso_U_13
_atom_site_aniso_U_12
O1 0.0365(13) 0.0339(13) 0.0408(13) -0.0053(10) 0.0020(10) 0.0173(10)
N1 0.075(3) 0.049(2) 0.059(2) 0.0008(18) 0.014(2) 0.026(2)
C1 0.074(3) 0.038(2) 0.050(2) -0.0033(17) 0.013(2) 0.019(2)
C2 0.110(4) 0.043(3) 0.043(2) 0.0061(18) 0.028(3) 0.047(3)
C3 0.094(4) 0.074(3) 0.051(3) -0.001(2) 0.009(3) 0.065(3)
C4 0.061(2) 0.055(2) 0.0350(19) -0.0008(16) 0.0058(16) 0.043(2)
C5 0.058(2) 0.040(2) 0.0332(19) 0.0086(15) 0.0117(17) 0.0299(19)
C6 0.0431(19) 0.041(2) 0.0335(17) 0.0048(14) 0.0069(14) 0.0244(17)
C7 0.0371(18) 0.0296(16) 0.0302(17) 0.0023(12) 0.0033(13) 0.0193(14)
C8 0.0280(16) 0.0315(16) 0.0298(15) 0.0035(12) -0.0009(12) 0.0154(13)
C9 0.0277(15) 0.0265(17) 0.0273(16) 0.0048(12) 0.0004(12) 0.0120(13)
C10 0.0313(18) 0.0313(18) 0.025(2) 0.0021(9) -0.0021(9) 0.011(2)

loop_
_atom_type_symbol
_atom_type_description
_atom_type_scat_dispersion_real
_atom_type_scat_dispersion_imag
_atom_type_scat_source
C C 0.0033 0.0016 'International Tables Vol C Tables 4.2.6.8 and 6.1.1.4'
H H 0.0000 0.0000 'International Tables Vol C Tables 4.2.6.8 and 6.1.1.4'
O O 0.0106 0.0060 'International Tables Vol C Tables 4.2.6.8 and 6.1.1.4'
N N 0.0061 0.0033 'International Tables Vol C Tables 4.2.6.8 and 6.1.1.4'

loop_
_geom_angle_atom_site_label_1
_geom_angle_atom_site_label_2
_geom_angle_atom_site_label_3
_geom_angle
_geom_angle_site_symmetry_1
_geom_angle_site_symmetry_3
C7 O1 C6 117.9(3) . .
C5 N1 C1 119.2(5) . .
C2 C1 N1 119.4(5) . .
C1 C2 C3 117.9(4) . .
C4 C3 C2 123.5(5) . .
C5 C4 C3 117.5(5) . .
C4 C5 N1 122.5(4) . .
C4 C5 C6 113.9(4) . .
N1 C5 C6 123.6(4) . .
O1 C6 C5 108.8(3) . .
O1 C7 C8 125.8(3) . .
O1 C7 C7 115.30(18) . 4_755
C8 C7 C7 118.9(2) . 4_755
C7 C8 C9 122.4(3) . .
C8 C9 C9 118.73(19) . 4_755
C8 C9 C10 118.4(3) . .
C9 C9 C10 122.9(2) 4_755 .
C9 C10 C9 113.2(4) . 6_665

loop_
_geom_bond_atom_site_label_1
_geom_bond_atom_site_label_2
_geom_bond_distance
_geom_bond_site_symmetry_2
O1 C7 1.353(4) .
O1 C6 1.423(5) .
N1 C5 1.353(6) .
N1 C1 1.410(6) .
C1 C2 1.345(8) .
C2 C3 1.392(9) .
C3 C4 1.344(6) .
C4 C5 1.342(6) .
C5 C6 1.489(5) .
C7 C8 1.384(5) .
C7 C7 1.412(7) 4_755
C8 C9 1.399(5) .
C9 C9 1.405(7) 4_755
C9 C10 1.519(4) .
C10 C9 1.519(4) 6_665
